data_4024298
loop_
_publ_author_name
'Eric Fillion'
'Ashraf Wilsily'
'Dan Fishlock'

_publ_section_title
;
Probing Persistent Intramolecular C-H...X (X = O, S, Br, Cl, and F)
Bonding in Solution Using Benzyl Meldrum's Acid Derivatives
;
_journal_name_full 'Journal of Organic Chemistry'
_journal_page_first 1259
_journal_page_last 1267
_journal_paper_doi 10.1021/jo802311w
_journal_volume 74
_journal_year 2009
_chemical_formula_sum 'C17 H22 O4'
_chemical_formula_weight 290.35
_chemical_name_systematic
; 
 ? 
;
_space_group_IT_number 43
_symmetry_cell_setting orthorhombic
_symmetry_space_group_name_Hall 'F 2 -2d'
_symmetry_space_group_name_H-M 'F d d 2'
_atom_sites_solution_hydrogens geom
_atom_sites_solution_primary direct
_atom_sites_solution_secondary difmap
_audit_creation_method SHELXL-97
_cell_angle_alpha 90.00
_cell_angle_beta 90.00
_cell_angle_gamma 90.00
_cell_formula_units_Z 16
_cell_length_a 21.6856(12)
_cell_length_b 39.832(2)
_cell_length_c 6.9889(4)
_cell_measurement_temperature 180(2)
_cell_volume 6036.8(6)
_computing_structure_refinement 'SHELXL-97 (Sheldrick, 1997)'
_computing_structure_solution 'SHELXS-97 (Sheldrick, 1990)'
_diffrn_ambient_temperature 180(2)
_diffrn_measured_fraction_theta_full 0.988
_diffrn_measured_fraction_theta_max 0.988
_diffrn_radiation_monochromator graphite
_diffrn_radiation_source 'fine-focus sealed tube'
_diffrn_radiation_type MoK\a
_diffrn_radiation_wavelength 0.71073
_diffrn_reflns_av_R_equivalents 0.0284
_diffrn_reflns_av_sigmaI/netI 0.0213
_diffrn_reflns_limit_h_max 30
_diffrn_reflns_limit_h_min -30
_diffrn_reflns_limit_k_max 50
_diffrn_reflns_limit_k_min -56
_diffrn_reflns_limit_l_max 9
_diffrn_reflns_limit_l_min -9
_diffrn_reflns_number 14559
_diffrn_reflns_theta_full 30.00
_diffrn_reflns_theta_max 30.00
_diffrn_reflns_theta_min 3.10
_exptl_absorpt_coefficient_mu 0.090
_exptl_absorpt_correction_T_max 0.9960
_exptl_absorpt_correction_T_min 0.9787
_exptl_absorpt_correction_type empirical
_exptl_absorpt_process_details 'APEX II'
_exptl_crystal_colour Colourless
_exptl_crystal_density_diffrn 1.278
_exptl_crystal_density_method 'not measured'
_exptl_crystal_description Plate
_exptl_crystal_F_000 2496
_exptl_crystal_size_max 0.24
_exptl_crystal_size_mid 0.18
_exptl_crystal_size_min 0.05
_refine_diff_density_max 0.322
_refine_diff_density_min -0.259
_refine_diff_density_rms 0.054
_refine_ls_abs_structure_details 'Flack H D (1983), Acta Cryst. A39, 876-881'
_refine_ls_abs_structure_Flack 0.01(3)
_refine_ls_extinction_method none
_refine_ls_goodness_of_fit_ref 1.458
_refine_ls_hydrogen_treatment constr
_refine_ls_matrix_type full
_refine_ls_number_parameters 190
_refine_ls_number_reflns 2339
_refine_ls_number_restraints 1
_refine_ls_restrained_S_all 1.457
_refine_ls_R_factor_all 0.0403
_refine_ls_R_factor_gt 0.0372
_refine_ls_shift/su_max 0.000
_refine_ls_shift/su_mean 0.000
_refine_ls_structure_factor_coef Fsqd
_refine_ls_weighting_details 'calc w=1/[\s^2^(Fo^2^)+(0.0357P)^2^+5.3712P] where P=(Fo^2^+2Fc^2^)/3'
_refine_ls_weighting_scheme calc
_refine_ls_wR_factor_gt 0.0975
_refine_ls_wR_factor_ref 0.1110
_reflns_number_gt 2249
_reflns_number_total 2339
_reflns_threshold_expression >2sigma(I)
_cod_data_source_file jo802311w_si_007.cif
_cod_data_source_block aw-4-108_0ma
_cod_original_sg_symbol_H-M Fdd2
_cod_database_code 4024298

loop_
_symmetry_equiv_pos_as_xyz
'x, y, z'
'-x, -y, z'
'x+1/4, -y+1/4, z+1/4'
'-x+1/4, y+1/4, z+1/4'
'x, y+1/2, z+1/2'
'-x, -y+1/2, z+1/2'
'x+1/4, -y+3/4, z+3/4'
'-x+1/4, y+3/4, z+3/4'
'x+1/2, y, z+1/2'
'-x+1/2, -y, z+1/2'
'x+3/4, -y+1/4, z+3/4'
'-x+3/4, y+1/4, z+3/4'
'x+1/2, y+1/2, z'
'-x+1/2, -y+1/2, z'
'x+3/4, -y+3/4, z+1/4'
'-x+3/4, y+3/4, z+1/4'

loop_
_atom_site_label
_atom_site_type_symbol
_atom_site_fract_x
_atom_site_fract_y
_atom_site_fract_z
_atom_site_U_iso_or_equiv
_atom_site_adp_type
_atom_site_occupancy
_atom_site_symmetry_multiplicity
_atom_site_calc_flag
_atom_site_refinement_flags
_atom_site_disorder_assembly
_atom_site_disorder_group
O9 O 0.15020(8) 0.10737(5) 0.5305(3) 0.0302(4) Uani 1 1 d . . .
O10 O 0.03102(7) 0.13317(4) 0.0239(3) 0.0316(4) Uani 1 1 d . . .
O1 O 0.07622(7) 0.08397(4) 0.0373(3) 0.0255(3) Uani 1 1 d . . .
O3 O 0.14034(7) 0.07080(4) 0.2988(3) 0.0261(3) Uani 1 1 d . . .
C17 C 0.14800(9) 0.19806(5) -0.0121(3) 0.0210(4) Uani 1 1 d . . .
C16 C 0.13792(10) 0.22488(5) -0.1360(4) 0.0250(4) Uani 1 1 d . . .
H16 H 0.1685 0.2299 -0.2289 0.030 Uiso 1 1 calc R . .
C15 C 0.08509(11) 0.24469(5) -0.1300(4) 0.0285(5) Uani 1 1 d . . .
H15 H 0.0801 0.2630 -0.2156 0.034 Uiso 1 1 calc R . .
C14 C 0.04047(10) 0.23718(6) 0.0022(4) 0.0291(5) Uani 1 1 d . . .
H14 H 0.0036 0.2500 0.0068 0.035 Uiso 1 1 calc R . .
C13 C 0.04922(9) 0.21090(5) 0.1289(4) 0.0243(4) Uani 1 1 d . . .
H13 H 0.0177 0.2060 0.2189 0.029 Uiso 1 1 calc R . .
C12 C 0.10306(9) 0.19123(5) 0.1294(3) 0.0194(4) Uani 1 1 d . . .
C18 C 0.20646(9) 0.17720(6) -0.0437(3) 0.0235(4) Uani 1 1 d . . .
H18Y H 0.2198 0.1680 0.0812 0.028 Uiso 1 1 calc R . .
H18X H 0.1959 0.1579 -0.1270 0.028 Uiso 1 1 calc R . .
C19 C 0.26063(10) 0.19571(7) -0.1324(5) 0.0357(6) Uani 1 1 d . . .
H19Z H 0.2955 0.1803 -0.1467 0.054 Uiso 1 1 calc R . .
H19Y H 0.2726 0.2144 -0.0495 0.054 Uiso 1 1 calc R . .
H19X H 0.2487 0.2044 -0.2584 0.054 Uiso 1 1 calc R . .
C11 C 0.11183(9) 0.16564(5) 0.2960(3) 0.0193(4) Uani 1 1 d . . .
C20 C 0.05578(10) 0.16412(6) 0.4308(4) 0.0279(5) Uani 1 1 d . . .
H20Z H 0.0635 0.1476 0.5320 0.042 Uiso 1 1 calc R . .
H20Y H 0.0191 0.1575 0.3580 0.042 Uiso 1 1 calc R . .
H20X H 0.0490 0.1863 0.4882 0.042 Uiso 1 1 calc R . .
C21 C 0.16707(10) 0.17827(6) 0.4177(3) 0.0249(4) Uani 1 1 d . . .
H21Z H 0.1743 0.1627 0.5240 0.037 Uiso 1 1 calc R . .
H21Y H 0.1577 0.2006 0.4684 0.037 Uiso 1 1 calc R . .
H21X H 0.2041 0.1794 0.3374 0.037 Uiso 1 1 calc R . .
C5 C 0.12408(9) 0.12966(5) 0.2165(3) 0.0183(4) Uani 1 1 d . . .
H5 H 0.1616 0.1316 0.1341 0.022 Uiso 1 1 calc R . .
C6 C 0.07303(9) 0.11688(5) 0.0853(3) 0.0211(4) Uani 1 1 d . . .
C2 C 0.12721(10) 0.06363(5) 0.1012(3) 0.0227(4) Uani 1 1 d . . .
C8 C 0.10387(11) 0.02776(5) 0.0979(4) 0.0329(5) Uani 1 1 d . . .
H8Z H 0.0675 0.0258 0.1803 0.049 Uiso 1 1 calc R . .
H8Y H 0.1362 0.0127 0.1447 0.049 Uiso 1 1 calc R . .
H8X H 0.0928 0.0216 -0.0334 0.049 Uiso 1 1 calc R . .
C7 C 0.18342(10) 0.06866(6) -0.0243(4) 0.0271(5) Uani 1 1 d . . .
H7Z H 0.1965 0.0922 -0.0179 0.041 Uiso 1 1 calc R . .
H7Y H 0.1731 0.0629 -0.1569 0.041 Uiso 1 1 calc R . .
H7X H 0.2169 0.0542 0.0206 0.041 Uiso 1 1 calc R . .
C4 C 0.13931(9) 0.10274(5) 0.3654(3) 0.0214(4) Uani 1 1 d . . .

loop_
_atom_site_aniso_label
_atom_site_aniso_U_11
_atom_site_aniso_U_22
_atom_site_aniso_U_33
_atom_site_aniso_U_23
_atom_site_aniso_U_13
_atom_site_aniso_U_12
O9 0.0367(9) 0.0338(9) 0.0200(8) 0.0042(7) -0.0040(7) 0.0002(7)
O10 0.0265(7) 0.0260(8) 0.0423(10) -0.0033(8) -0.0132(8) 0.0033(6)
O1 0.0216(7) 0.0209(7) 0.0340(9) -0.0040(6) -0.0051(7) 0.0013(5)
O3 0.0321(8) 0.0215(7) 0.0245(8) 0.0040(6) 0.0015(7) 0.0035(6)
C17 0.0192(8) 0.0188(9) 0.0250(10) -0.0032(8) -0.0022(8) 0.0011(7)
C16 0.0279(10) 0.0243(10) 0.0227(10) 0.0003(9) -0.0017(8) -0.0002(8)
C15 0.0335(10) 0.0211(9) 0.0308(12) 0.0015(9) -0.0088(10) 0.0036(9)
C14 0.0237(9) 0.0217(9) 0.0419(14) -0.0042(10) -0.0074(10) 0.0070(8)
C13 0.0192(8) 0.0224(9) 0.0314(11) -0.0044(9) -0.0006(8) 0.0027(7)
C12 0.0174(8) 0.0183(9) 0.0224(10) -0.0035(7) -0.0023(7) -0.0001(7)
C18 0.0200(9) 0.0261(10) 0.0245(10) 0.0023(8) 0.0027(8) 0.0024(8)
C19 0.0227(10) 0.0422(14) 0.0422(14) 0.0115(12) 0.0083(11) 0.0019(9)
C11 0.0191(8) 0.0195(9) 0.0195(9) -0.0016(7) 0.0010(7) 0.0010(7)
C20 0.0249(10) 0.0351(12) 0.0236(11) 0.0004(9) 0.0095(9) 0.0017(9)
C21 0.0265(9) 0.0249(10) 0.0233(10) -0.0045(8) -0.0046(8) 0.0001(8)
C5 0.0175(8) 0.0188(8) 0.0186(9) 0.0009(7) -0.0002(7) -0.0006(6)
C6 0.0205(8) 0.0221(9) 0.0205(10) -0.0015(7) -0.0019(7) -0.0015(7)
C2 0.0217(9) 0.0205(9) 0.0259(10) 0.0014(8) 0.0006(8) 0.0021(7)
C8 0.0358(12) 0.0204(10) 0.0426(15) -0.0003(10) 0.0065(11) -0.0007(9)
C7 0.0267(10) 0.0257(10) 0.0289(12) 0.0006(9) 0.0072(9) 0.0034(8)
C4 0.0188(8) 0.0242(9) 0.0213(10) 0.0036(8) 0.0007(7) -0.0009(7)

loop_
_atom_type_symbol
_atom_type_description
_atom_type_scat_dispersion_real
_atom_type_scat_dispersion_imag
_atom_type_scat_source
C C 0.0033 0.0000 'International Tables Vol C Tables 4.2.6.8 and 6.1.1.4'
H H 0.0000 0.0000 'International Tables Vol C Tables 4.2.6.8 and 6.1.1.4'
O O 0.0106 0.0000 'International Tables Vol C Tables 4.2.6.8 and 6.1.1.4'

loop_
_geom_angle_atom_site_label_1
_geom_angle_atom_site_label_2
_geom_angle_atom_site_label_3
_geom_angle
_geom_angle_site_symmetry_1
_geom_angle_site_symmetry_3
_geom_angle_publ_flag
C6 O1 C2 120.41(17) . . ?
C4 O3 C2 120.85(18) . . ?
C12 C17 C16 118.30(18) . . ?
C12 C17 C18 124.51(19) . . ?
C16 C17 C18 117.16(19) . . ?
C15 C16 C17 123.0(2) . . ?
C15 C16 H16 118.5 . . ?
C17 C16 H16 118.5 . . ?
C16 C15 C14 118.6(2) . . ?
C16 C15 H15 120.7 . . ?
C14 C15 H15 120.7 . . ?
C13 C14 C15 119.9(2) . . ?
C13 C14 H14 120.0 . . ?
C15 C14 H14 120.0 . . ?
C14 C13 C12 122.5(2) . . ?
C14 C13 H13 118.8 . . ?
C12 C13 H13 118.8 . . ?
C13 C12 C17 117.58(19) . . ?
C13 C12 C11 117.86(18) . . ?
C17 C12 C11 124.32(17) . . ?
C19 C18 C17 115.82(18) . . ?
C19 C18 H18Y 108.3 . . ?
C17 C18 H18Y 108.3 . . ?
C19 C18 H18X 108.3 . . ?
C17 C18 H18X 108.3 . . ?
H18Y C18 H18X 107.4 . . ?
C18 C19 H19Z 109.5 . . ?
C18 C19 H19Y 109.5 . . ?
H19Z C19 H19Y 109.5 . . ?
C18 C19 H19X 109.5 . . ?
H19Z C19 H19X 109.5 . . ?
H19Y C19 H19X 109.5 . . ?
C21 C11 C12 106.94(16) . . ?
C21 C11 C20 106.65(19) . . ?
C12 C11 C20 112.75(17) . . ?
C21 C11 C5 111.17(16) . . ?
C12 C11 C5 110.82(17) . . ?
C20 C11 C5 108.45(17) . . ?
C11 C20 H20Z 109.5 . . ?
C11 C20 H20Y 109.5 . . ?
H20Z C20 H20Y 109.5 . . ?
C11 C20 H20X 109.5 . . ?
H20Z C20 H20X 109.5 . . ?
H20Y C20 H20X 109.5 . . ?
C11 C21 H21Z 109.5 . . ?
C11 C21 H21Y 109.5 . . ?
H21Z C21 H21Y 109.5 . . ?
C11 C21 H21X 109.5 . . ?
H21Z C21 H21X 109.5 . . ?
H21Y C21 H21X 109.5 . . ?
C4 C5 C11 116.00(18) . . ?
C4 C5 C6 109.35(16) . . ?
C11 C5 C6 113.40(16) . . ?
C4 C5 H5 105.7 . . ?
C11 C5 H5 105.7 . . ?
C6 C5 H5 105.7 . . ?
O10 C6 O1 118.30(19) . . ?
O10 C6 C5 125.91(19) . . ?
O1 C6 C5 115.79(17) . . ?
O1 C2 C7 111.31(19) . . ?
O1 C2 C8 105.61(17) . . ?
C7 C2 C8 112.61(19) . . ?
O1 C2 O3 109.73(18) . . ?
C7 C2 O3 111.73(18) . . ?
C8 C2 O3 105.5(2) . . ?
C2 C8 H8Z 109.5 . . ?
C2 C8 H8Y 109.5 . . ?
H8Z C8 H8Y 109.5 . . ?
C2 C8 H8X 109.5 . . ?
H8Z C8 H8X 109.5 . . ?
H8Y C8 H8X 109.5 . . ?
C2 C7 H7Z 109.5 . . ?
C2 C7 H7Y 109.5 . . ?
H7Z C7 H7Y 109.5 . . ?
C2 C7 H7X 109.5 . . ?
H7Z C7 H7X 109.5 . . ?
H7Y C7 H7X 109.5 . . ?
O9 C4 O3 118.3(2) . . ?
O9 C4 C5 126.3(2) . . ?
O3 C4 C5 115.34(19) . . ?

loop_
_geom_bond_atom_site_label_1
_geom_bond_atom_site_label_2
_geom_bond_distance
_geom_bond_site_symmetry_2
_geom_bond_publ_flag
O9 C4 1.192(3) . ?
O10 C6 1.198(3) . ?
O1 C6 1.355(3) . ?
O1 C2 1.442(3) . ?
O3 C4 1.355(3) . ?
O3 C2 1.439(3) . ?
C17 C12 1.415(3) . ?
C17 C16 1.392(3) . ?
C17 C18 1.532(3) . ?
C16 C15 1.392(3) . ?
C16 H16 0.9500 . ?
C15 C14 1.371(4) . ?
C15 H15 0.9500 . ?
C14 C13 1.384(3) . ?
C14 H14 0.9500 . ?
C13 C12 1.406(3) . ?
C13 H13 0.9500 . ?
C12 C11 1.559(3) . ?
C18 C19 1.519(3) . ?
C18 H18Y 0.9900 . ?
C18 H18X 0.9900 . ?
C19 H19Z 0.9800 . ?
C19 H19Y 0.9800 . ?
C19 H19X 0.9800 . ?
C11 C21 1.553(3) . ?
C11 C20 1.539(3) . ?
C11 C5 1.560(3) . ?
C20 H20Z 0.9800 . ?
C20 H20Y 0.9800 . ?
C20 H20X 0.9800 . ?
C21 H21Z 0.9800 . ?
C21 H21Y 0.9800 . ?
C21 H21X 0.9800 . ?
C5 C4 1.530(3) . ?
C5 C6 1.525(3) . ?
C5 H5 1.0000 . ?
C2 C7 1.515(3) . ?
C2 C8 1.516(3) . ?
C8 H8Z 0.9800 . ?
C8 H8Y 0.9800 . ?
C8 H8X 0.9800 . ?
C7 H7Z 0.9800 . ?
C7 H7Y 0.9800 . ?
C7 H7X 0.9800 . ?

loop_
_cod_related_entry_id
_cod_related_entry_database
_cod_related_entry_code
1 ChemSpider 30658882
